data_2023128
loop_
_publ_author_name
'Breen, Olivia D.'
'Keene, Tony D.'

_publ_section_title
;
 Crystal structure and Hirshfeld surface of a pentaaminecopper(II) complex
 with urea and chloride
;
_journal_coeditor_code OO2003
_journal_issue 6
_journal_name_full 'Acta Crystallographica Section E Crystallographic Communications'
_journal_paper_doi 10.1107/S2056989024004298
_journal_volume 80
_journal_year 2024
_chemical_formula_iupac '[Cu (N H3)5] Cl2, C1 H4 N2 O1'
_chemical_formula_moiety 'H15 Cu N5 2+, 2(Cl -), C1 H4 N2 O1'
_chemical_formula_sum 'C H19 Cl2 Cu N7 O'
_chemical_formula_weight 279.67
_chemical_name_common 'pentaaminecopper(II) chloride urea'
_chemical_name_systematic
;
Pentaaminecopper(II) dichloride--urea (1/1)
;
_space_group_crystal_system monoclinic
_space_group_IT_number 14
_space_group_name_Hall '-P 2yn'
_space_group_name_H-M_alt 'P 1 21/n 1'
_atom_sites_solution_hydrogens mixed
_audit_creation_method
;
Olex2 1.5
(compiled 2023.08.24 svn.re1ec1418 for OlexSys, GUI svn.r6817)
;
_cell_angle_alpha 90
_cell_angle_beta 94.511(2)
_cell_angle_gamma 90
_cell_formula_units_Z 4
_cell_length_a 12.2214(2)
_cell_length_b 7.02300(10)
_cell_length_c 13.0537(3)
_cell_measurement_reflns_used 8370
_cell_measurement_temperature 100
_cell_measurement_theta_max 66.5890
_cell_measurement_theta_min 4.7490
_cell_volume 1116.94(4)
_computing_cell_refinement
;
CrysAlisPro 1.171.41.112a (Rigaku OD, 2021)
;
_computing_data_collection
;
CrysAlisPro 1.171.41.112a (Rigaku OD, 2021)
;
_computing_data_reduction
;
CrysAlisPro 1.171.41.112a (Rigaku OD, 2021)
;
_computing_molecular_graphics
;
Olex2 1.5 (Dolomanov <i>et al.</i>,  2009)
;
_computing_publication_material
;
Olex2 1.5 (Dolomanov <i>et al.</i>,  2009)
;
_computing_structure_refinement
;
<i>SHELXL2018/3</i> (Sheldrick, 2015b)
;
_computing_structure_solution
;
<i>SHELXT2018/2</i> (Sheldrick, 2015a)
;
_diffrn_ambient_temperature 100
_diffrn_detector 'CCD plate'
_diffrn_detector_area_resol_mean 10.3196
_diffrn_measured_fraction_theta_full 1.000
_diffrn_measured_fraction_theta_max 1.000
_diffrn_measurement_device 'four-circle diffractometer'
_diffrn_measurement_device_type 'SuperNova, Dual, Cu at home/near, Atlas'
_diffrn_measurement_method '\w scans'
_diffrn_radiation_monochromator mirror
_diffrn_radiation_probe x-ray
_diffrn_radiation_type 'Cu K\a'
_diffrn_radiation_wavelength 1.54184
_diffrn_reflns_av_R_equivalents 0.0588
_diffrn_reflns_av_unetI/netI 0.0262
_diffrn_reflns_limit_h_max 14
_diffrn_reflns_limit_h_min -14
_diffrn_reflns_limit_k_max 8
_diffrn_reflns_limit_k_min -7
_diffrn_reflns_limit_l_max 15
_diffrn_reflns_limit_l_min -15
_diffrn_reflns_number 12732
_diffrn_reflns_theta_full 66.567
_diffrn_reflns_theta_max 66.567
_diffrn_reflns_theta_min 4.773
_diffrn_source 'micro-focus sealed X-ray tube'
_exptl_absorpt_coefficient_mu 7.007
_exptl_absorpt_correction_T_max 1.00000
_exptl_absorpt_correction_T_min 0.22922
_exptl_absorpt_correction_type multi-scan
_exptl_absorpt_process_details
;
(CrysAlisPro; Rigaku OD, 2021)
;
_exptl_crystal_colour blue
_exptl_crystal_density_diffrn 1.663
_exptl_crystal_description block
_exptl_crystal_F_000 580
_exptl_crystal_size_max 0.453
_exptl_crystal_size_mid 0.217
_exptl_crystal_size_min 0.118
_refine_diff_density_max 0.674
_refine_diff_density_min -0.799
_refine_ls_extinction_method none
_refine_ls_goodness_of_fit_ref 1.078
_refine_ls_hydrogen_treatment mixed
_refine_ls_matrix_type full
_refine_ls_number_parameters 130
_refine_ls_number_reflns 1977
_refine_ls_number_restraints 0
_refine_ls_restrained_S_all 1.078
_refine_ls_R_factor_all 0.0350
_refine_ls_R_factor_gt 0.0332
_refine_ls_shift/su_max 0.001
_refine_ls_shift/su_mean 0.000
_refine_ls_structure_factor_coef Fsqd
_refine_ls_weighting_details 'w=1/[\s^2^(Fo^2^)+(0.0515P)^2^+1.0977P] where P=(Fo^2^+2Fc^2^)/3'
_refine_ls_weighting_scheme calc
_refine_ls_wR_factor_gt 0.0903
_refine_ls_wR_factor_ref 0.0920
_reflns_number_gt 1835
_reflns_number_total 1977
_reflns_threshold_expression 'I > 2\s(I)'
_cod_data_source_file oo2003.cif
_cod_data_source_block I
_cod_database_code 2023128
_shelx_space_group_comment
;
The symmetry employed for this shelxl refinement is uniquely defined
by the following loop, which should always be used as a source of
symmetry information in preference to the above space-group names.
They are only intended as comments.
;
_shelx_estimated_absorpt_t_min 0.143
_shelx_estimated_absorpt_t_max 0.492

loop_
_space_group_symop_operation_xyz
'x, y, z'
'-x+1/2, y+1/2, -z+1/2'
'-x, -y, -z'
'x-1/2, -y-1/2, z-1/2'

loop_
_atom_site_type_symbol
_atom_site_label
_atom_site_fract_x
_atom_site_fract_y
_atom_site_fract_z
_atom_site_U_iso_or_equiv
_atom_site_adp_type
_atom_site_calc_flag
_atom_site_occupancy
_atom_site_disorder_assembly
_atom_site_disorder_group
Cu Cu1 0.58604(3) 0.73373(4) 0.21577(2) 0.00720(15) Uani d 1 . .
N N12 0.48687(15) 0.9643(3) 0.19244(13) 0.0121(4) Uani d 1 . .
H H12A 0.517997 1.048085 0.150183 0.015 Uiso calc 1 . .
H H12B 0.477733 1.021555 0.253724 0.015 Uiso calc 1 . .
H H12C 0.420444 0.926610 0.162954 0.015 Uiso calc 1 . .
N N15 0.46406(15) 0.5045(3) 0.18411(14) 0.0127(4) Uani d 1 . .
H H15A 0.492053 0.415157 0.142989 0.015 Uiso calc 1 . .
H H15B 0.401766 0.554421 0.151974 0.015 Uiso calc 1 . .
H H15C 0.448160 0.449703 0.244330 0.015 Uiso calc 1 . .
N N11 0.58082(18) 0.7487(3) 0.37130(16) 0.0133(5) Uani d 1 . .
H H11A 0.543429 0.855049 0.387772 0.016 Uiso calc 1 . .
H H11B 0.650406 0.754010 0.401582 0.016 Uiso calc 1 . .
H H11C 0.546287 0.643803 0.393945 0.016 Uiso calc 1 . .
N N13 0.61575(18) 0.7501(2) 0.06366(15) 0.0137(5) Uani d 1 . .
H H13A 0.550830 0.753527 0.024449 0.016 Uiso calc 1 . .
H H13B 0.654939 0.646477 0.046280 0.016 Uiso calc 1 . .
H H13C 0.654659 0.857730 0.052718 0.016 Uiso calc 1 . .
N N14 0.71579(15) 0.5531(3) 0.23815(14) 0.0169(4) Uani d 1 . .
H H14A 0.703349 0.447470 0.198543 0.020 Uiso calc 1 . .
H H14B 0.724294 0.518588 0.305504 0.020 Uiso calc 1 . .
H H14C 0.777763 0.612328 0.220417 0.020 Uiso calc 1 . .
Cl Cl31 0.85423(5) 0.74020(7) 0.45789(4) 0.01096(18) Uani d 1 . .
Cl Cl41 0.91879(5) 0.74644(7) 0.10532(4) 0.01357(18) Uani d 1 . .
O O23 0.25100(15) 0.7563(2) 0.23770(13) 0.0139(4) Uani d 1 . .
N N24 0.31771(16) 0.9190(3) 0.37916(15) 0.0131(4) Uani d 1 . .
N N21 0.30606(17) 0.5930(3) 0.38261(15) 0.0140(4) Uani d 1 . .
C C22 0.2895(2) 0.7560(3) 0.32963(19) 0.0089(5) Uani d 1 . .
H H21A 0.290(2) 0.495(4) 0.355(2) 0.011(7) Uiso d 1 . .
H H24A 0.302(2) 1.018(5) 0.350(2) 0.016(7) Uiso d 1 . .
H H21B 0.333(2) 0.601(4) 0.446(2) 0.020(7) Uiso d 1 . .
H H24B 0.346(2) 0.912(5) 0.443(2) 0.026(8) Uiso d 1 . .

loop_
_atom_site_aniso_label
_atom_site_aniso_U_11
_atom_site_aniso_U_22
_atom_site_aniso_U_33
_atom_site_aniso_U_12
_atom_site_aniso_U_13
_atom_site_aniso_U_23
Cu1 0.0095(2) 0.0032(2) 0.0089(2) 0.00087(11) 0.00069(14) 0.00008(10)
N12 0.0148(9) 0.0080(10) 0.0138(8) 0.0009(8) 0.0024(7) 0.0003(7)
N15 0.0150(9) 0.0066(10) 0.0167(9) -0.0004(7) 0.0029(7) -0.0011(7)
N11 0.0152(11) 0.0122(12) 0.0127(10) 0.0028(7) 0.0020(8) 0.0009(6)
N13 0.0154(11) 0.0123(12) 0.0138(10) 0.0016(7) 0.0036(8) -0.0002(7)
N14 0.0189(9) 0.0114(11) 0.0201(9) 0.0050(8) -0.0009(7) -0.0008(8)
Cl31 0.0126(3) 0.0075(3) 0.0126(3) -0.00014(17) 0.0000(2) 0.00015(17)
Cl41 0.0218(3) 0.0075(3) 0.0110(3) 0.00044(18) -0.0010(2) 0.00017(17)
O23 0.0231(10) 0.0078(10) 0.0102(8) 0.0021(6) -0.0026(7) -0.0006(5)
N24 0.0235(10) 0.0031(10) 0.0122(9) 0.0020(8) -0.0025(7) 0.0002(8)
N21 0.0269(11) 0.0036(10) 0.0111(9) -0.0021(8) -0.0020(7) -0.0010(8)
C22 0.0086(11) 0.0057(13) 0.0130(11) 0.0017(7) 0.0036(9) -0.0008(7)

loop_
_atom_type_symbol
_atom_type_description
_atom_type_scat_dispersion_real
_atom_type_scat_dispersion_imag
_atom_type_scat_source
C C 0.0181 0.0091 'International Tables Vol C Tables 4.2.6.8 and 6.1.1.4'
H H 0.0000 0.0000 'International Tables Vol C Tables 4.2.6.8 and 6.1.1.4'
Cl Cl 0.3639 0.7018 'International Tables Vol C Tables 4.2.6.8 and 6.1.1.4'
Cu Cu -1.9646 0.5888 'International Tables Vol C Tables 4.2.6.8 and 6.1.1.4'
N N 0.0311 0.0180 'International Tables Vol C Tables 4.2.6.8 and 6.1.1.4'
O O 0.0492 0.0322 'International Tables Vol C Tables 4.2.6.8 and 6.1.1.4'

loop_
_exptl_crystal_face_index_h
_exptl_crystal_face_index_k
_exptl_crystal_face_index_l
_exptl_crystal_face_perp_dist
-1 4 1 0.2285
0 -4 -2 0.1954
-5 0 -6 0.1032
5 0 6 0.1169
-1 4 -1 0.2376
1 -4 1 0.2227
6 0 -6 0.0507
5 0 6 0.1091
-6 0 6 0.0590
-6 3 3 0.1420
-5 -2 6 0.0889

loop_
_geom_angle_atom_site_label_1
_geom_angle_atom_site_label_2
_geom_angle_atom_site_label_3
_geom_angle_site_symmetry_1
_geom_angle_site_symmetry_3
_geom_angle
_geom_angle_publ_flag
N11 Cu1 N15 . . 98.65(7) yes
N12 Cu1 N15 . . 99.60(8) yes
N13 Cu1 N15 . . 91.61(7) yes
N14 Cu1 N15 . . 94.55(8) yes
N12 Cu1 N11 . . 92.47(7) ?
N12 Cu1 N13 . . 87.65(7) ?
N12 Cu1 N14 . . 165.49(8) ?
N11 Cu1 N13 . . 169.57(8) ?
N14 Cu1 N11 . . 88.53(8) ?
N14 Cu1 N13 . . 88.78(8) ?
Cu1 N12 H12A . . 109.5 ?
Cu1 N12 H12B . . 109.5 ?
Cu1 N12 H12C . . 109.5 ?
H12A N12 H12B . . 109.5 ?
H12A N12 H12C . . 109.5 ?
H12B N12 H12C . . 109.5 ?
Cu1 N15 H15A . . 109.5 ?
Cu1 N15 H15B . . 109.5 ?
Cu1 N15 H15C . . 109.5 ?
H15A N15 H15B . . 109.5 ?
H15A N15 H15C . . 109.5 ?
H15B N15 H15C . . 109.5 ?
Cu1 N11 H11A . . 109.5 ?
Cu1 N11 H11B . . 109.5 ?
Cu1 N11 H11C . . 109.5 ?
H11A N11 H11B . . 109.5 ?
H11A N11 H11C . . 109.5 ?
H11B N11 H11C . . 109.5 ?
Cu1 N13 H13A . . 109.5 ?
Cu1 N13 H13B . . 109.5 ?
Cu1 N13 H13C . . 109.5 ?
H13A N13 H13B . . 109.5 ?
H13A N13 H13C . . 109.5 ?
H13B N13 H13C . . 109.5 ?
Cu1 N14 H14A . . 109.5 ?
Cu1 N14 H14B . . 109.5 ?
Cu1 N14 H14C . . 109.5 ?
H14A N14 H14B . . 109.5 ?
H14A N14 H14C . . 109.5 ?
H14B N14 H14C . . 109.5 ?
C22 N24 H24A . . 118(2) ?
C22 N24 H24B . . 118(2) ?
H24A N24 H24B . . 124(3) ?
C22 N21 H21A . . 118.7(19) ?
C22 N21 H21B . . 118(2) ?
H21A N21 H21B . . 124(3) ?
O23 C22 N24 . . 121.39(19) ?
O23 C22 N21 . . 121.60(19) ?
N21 C22 N24 . . 117.0(2) ?

loop_
_geom_bond_atom_site_label_1
_geom_bond_atom_site_label_2
_geom_bond_site_symmetry_2
_geom_bond_distance
_geom_bond_publ_flag
Cu1 N11 . 2.039(2) yes
Cu1 N12 . 2.0313(19) yes
Cu1 N13 . 2.050(2) yes
Cu1 N14 . 2.0339(19) yes
Cu1 N15 . 2.2107(19) yes
N12 H12A . 0.9100 ?
N12 H12B . 0.9100 ?
N12 H12C . 0.9100 ?
N15 H15A . 0.9100 ?
N15 H15B . 0.9100 ?
N15 H15C . 0.9100 ?
N11 H11A . 0.9100 ?
N11 H11B . 0.9100 ?
N11 H11C . 0.9100 ?
N13 H13A . 0.9100 ?
N13 H13B . 0.9100 ?
N13 H13C . 0.9100 ?
N14 H14A . 0.9100 ?
N14 H14B . 0.9100 ?
N14 H14C . 0.9100 ?
O23 C22 . 1.254(3) ?
N24 C22 . 1.346(3) ?
N24 H24A . 0.81(3) ?
N24 H24B . 0.87(3) ?
N21 C22 . 1.344(3) ?
N21 H21A . 0.80(3) ?
N21 H21B . 0.87(3) ?

loop_
_geom_hbond_atom_site_label_D
_geom_hbond_atom_site_label_H
_geom_hbond_atom_site_label_A
_geom_hbond_site_symmetry_A
_geom_hbond_distance_DH
_geom_hbond_distance_HA
_geom_hbond_distance_DA
_geom_hbond_angle_DHA
_geom_hbond_publ_flag
N11 H11A Cl41 2_655 0.91 2.79 3.509(2) 137 yes
N11 H11B Cl31 1_555 0.91 2.54 3.443(2) 170 yes
N11 H11C Cl41 2_645 0.91 2.82 3.541(2) 137 yes
N12 H12A Cl31 2_655 0.91 2.57 3.461(2) 167 yes
N12 H12B Cl41 2_655 0.91 2.67 3.4273(19) 142 yes
N13 H13A Cl31 4_575 0.91 2.49 3.381(2) 166 yes
N13 H13C Cl31 2_655 0.91 2.69 3.4752(15) 145 yes
N14 H14A Cl31 2_645 0.91 2.56 3.430(2) 160 yes
N14 H14C Cl41 1_555 0.91 2.55 3.418(2) 159 yes
N15 H15A Cl31 2_645 0.91 2.68 3.530(2) 157 yes
N21 H21A O23 2_545 0.79(3) 2.11(3) 2.893(3) 172(3) yes
N21 H21B Cl41 4_576 0.87(3) 2.50(3) 3.315(2) 158(2) yes
N24 H24A O23 2_555 0.81(3) 2.10(3) 2.906(3) 173(3) yes
N24 H24B Cl41 4_576 0.88(3) 2.50(3) 3.319(2) 157(3) yes
